data_4303060
loop_
_publ_author_name
'Young-Hyuk Joo'
'Jean'ne M. Shreeve'

_publ_contact_author_address
;
Laboratory for the Structure of Matter
Naval Research Laboratory
Washington, DC 20375
;
_publ_contact_author_email damon.parrish@nrl.navy.mil
_publ_contact_author_fax 202-767-6874
_publ_contact_author_name 'Dr Damon A. Parrish'
_publ_contact_author_phone 202-404-2141
_publ_section_title
;
1,3-Diazido-2-(azidomethyl)-2-propylammonium Salts
;
_journal_name_full 'Inorganic Chemistry'
_journal_page_first 8431
_journal_page_last 8438
_journal_paper_doi 10.1021/ic901019p
_journal_volume 48
_journal_year 2009
_chemical_formula_moiety 'C5 H8 N12 O3'
_chemical_formula_sum 'C5 H8 N12 O3'
_chemical_formula_weight 284.23
_chemical_name_systematic
; 
 1-(1,3-diazido-2-(azidomethyl)propan-2-yl)-3-nitrourea
;
_space_group_IT_number 15
_symmetry_cell_setting monoclinic
_symmetry_space_group_name_Hall '-C 2yc'
_symmetry_space_group_name_H-M 'C 1 2/c 1'
_atom_sites_solution_hydrogens geom
_atom_sites_solution_primary direct
_atom_sites_solution_secondary difmap
_audit_creation_date 2009-02-11
_audit_creation_method 'from SHELXTL CIF, local template and enCIFer'
_cell_angle_alpha 90.00
_cell_angle_beta 92.481(2)
_cell_angle_gamma 90.00
_cell_formula_units_Z 8
_cell_length_a 15.6078(18)
_cell_length_b 6.2557(7)
_cell_length_c 24.224(3)
_cell_measurement_temperature 93(2)
_cell_volume 2363.0(5)
_computing_cell_refinement 'Bruker APEX2 v2.1-0 (Bruker, 2006)'
_computing_data_collection 'Bruker APEX2 v2.1-0 (Bruker, 2006)'
_computing_data_reduction
;
Bruker SAINT v7.34A (Bruker, 2005), Bruker XPREP v2005/2 (Bruker, 2004)
;
_computing_molecular_graphics 'Bruker SHELXTL v6.12 (Bruker, 2000b)'
_computing_publication_material 'Bruker SHELXTL v6.12 (Bruker, 2000b)'
_computing_structure_refinement 'Bruker SHELXTL v6.12 (Bruker, 2000b)'
_computing_structure_solution 'Bruker SHELXTL v6.12 (Bruker, 2000b)'
_diffrn_ambient_temperature 93(2)
_diffrn_measured_fraction_theta_full 0.997
_diffrn_measured_fraction_theta_max 0.997
_diffrn_measurement_device_type 'Bruker SMART APEX II CCD'
_diffrn_measurement_method '\w scans'
_diffrn_radiation_monochromator graphite
_diffrn_radiation_source 'fine focus sealed tube'
_diffrn_radiation_type MoK\a
_diffrn_radiation_wavelength 0.71073
_diffrn_reflns_av_R_equivalents 0.0187
_diffrn_reflns_av_sigmaI/netI 0.0165
_diffrn_reflns_limit_h_max 20
_diffrn_reflns_limit_h_min -20
_diffrn_reflns_limit_k_max 8
_diffrn_reflns_limit_k_min -7
_diffrn_reflns_limit_l_max 32
_diffrn_reflns_limit_l_min -32
_diffrn_reflns_number 11919
_diffrn_reflns_theta_full 28.43
_diffrn_reflns_theta_max 28.43
_diffrn_reflns_theta_min 1.68
_exptl_absorpt_coefficient_mu 0.134
_exptl_absorpt_correction_T_max 1.000
_exptl_absorpt_correction_T_min 0.899
_exptl_absorpt_correction_type multi-scan
_exptl_absorpt_process_details 'SADABS v2004/1 (Bruker, 2004)'
_exptl_crystal_colour colorless
_exptl_crystal_density_diffrn 1.598
_exptl_crystal_density_method 'not measured'
_exptl_crystal_description 'thin plate'
_exptl_crystal_F_000 1168
_exptl_crystal_size_max 0.24
_exptl_crystal_size_mid 0.10
_exptl_crystal_size_min 0.04
_refine_diff_density_max 0.395
_refine_diff_density_min -0.438
_refine_diff_density_rms 0.042
_refine_ls_extinction_method none
_refine_ls_goodness_of_fit_ref 1.035
_refine_ls_hydrogen_treatment constr
_refine_ls_matrix_type full
_refine_ls_number_parameters 181
_refine_ls_number_reflns 2981
_refine_ls_number_restraints 0
_refine_ls_restrained_S_all 1.035
_refine_ls_R_factor_all 0.0347
_refine_ls_R_factor_gt 0.0306
_refine_ls_shift/su_max 0.000
_refine_ls_shift/su_mean 0.000
_refine_ls_structure_factor_coef Fsqd
_refine_ls_weighting_details 'calc w=1/[\s^2^(Fo^2^)+(0.0403P)^2^+1.8141P] where P=(Fo^2^+2Fc^2^)/3'
_refine_ls_weighting_scheme calc
_refine_ls_wR_factor_gt 0.0790
_refine_ls_wR_factor_ref 0.0822
_reflns_number_gt 2693
_reflns_number_total 2981
_reflns_threshold_expression I>2\s(I)
_cod_data_source_file ic901019p_si_003_1.cif
_cod_data_source_block compound20
_cod_depositor_comments
;
The following automatic conversions were performed:
'_symmetry_cell_setting' value 'Monoclinic' changed to 'monoclinic'
according to '/home/saulius/struct/CIF-dictionaries/cif_core.dic'
dictionary named 'cif_core.dic' version 2.4.1 from 2010-06-29.

Automatic conversion script
Id: cif_fix_enum 1527 2010-12-29 10:47:43Z saulius 
;
_cod_original_cell_volume 2362.9(5)
_cod_database_code 4303060

loop_
_symmetry_equiv_pos_as_xyz
'x, y, z'
'-x, y, -z+1/2'
'x+1/2, y+1/2, z'
'-x+1/2, y+1/2, -z+1/2'
'-x, -y, -z'
'x, -y, z-1/2'
'-x+1/2, -y+1/2, -z'
'x+1/2, -y+1/2, z-1/2'

loop_
_atom_site_label
_atom_site_type_symbol
_atom_site_fract_x
_atom_site_fract_y
_atom_site_fract_z
_atom_site_U_iso_or_equiv
_atom_site_adp_type
_atom_site_occupancy
_atom_site_symmetry_multiplicity
_atom_site_calc_flag
_atom_site_refinement_flags
_atom_site_disorder_assembly
_atom_site_disorder_group
C1 C 0.16264(6) 0.84685(15) 0.39165(4) 0.01300(18) Uani 1 1 d . . .
N2 N 0.16835(5) 0.86212(14) 0.33128(3) 0.01405(17) Uani 1 1 d . . .
H2 H 0.2145 0.8121 0.3161 0.017 Uiso 1 1 calc R . .
C3 C 0.10677(6) 0.94824(15) 0.29861(4) 0.01367(19) Uani 1 1 d . . .
O4 O 0.03929(4) 1.02462(12) 0.31436(3) 0.01662(16) Uani 1 1 d . . .
N5 N 0.11660(5) 0.95152(14) 0.24105(3) 0.01537(18) Uani 1 1 d . . .
H5 H 0.0773 1.0228 0.2215 0.018 Uiso 1 1 calc R . .
N6 N 0.17954(5) 0.85796(14) 0.21170(3) 0.01598(17) Uani 1 1 d . . .
O7 O 0.16623(5) 0.85558(14) 0.16152(3) 0.02222(18) Uani 1 1 d . . .
O8 O 0.24409(5) 0.78746(14) 0.23630(3) 0.02232(18) Uani 1 1 d . . .
C9 C 0.07827(6) 0.74129(16) 0.40815(4) 0.0163(2) Uani 1 1 d . . .
H9A H 0.0794 0.7208 0.4487 0.020 Uiso 1 1 calc R . .
H9B H 0.0294 0.8360 0.3977 0.020 Uiso 1 1 calc R . .
N10 N 0.06659(6) 0.53211(15) 0.38029(4) 0.0216(2) Uani 1 1 d . . .
N11 N 0.00961(6) 0.52642(14) 0.34311(4) 0.01907(19) Uani 1 1 d . . .
N12 N -0.04083(7) 0.49776(18) 0.30908(5) 0.0311(2) Uani 1 1 d . . .
C13 C 0.17114(6) 1.07409(16) 0.41512(4) 0.01515(19) Uani 1 1 d . . .
H13A H 0.2254 1.1392 0.4037 0.018 Uiso 1 1 calc R . .
H13B H 0.1230 1.1636 0.4005 0.018 Uiso 1 1 calc R . .
N14 N 0.17028(6) 1.06488(15) 0.47644(4) 0.01964(19) Uani 1 1 d . . .
N15 N 0.13477(5) 1.21924(15) 0.49784(4) 0.01803(18) Uani 1 1 d . . .
N16 N 0.10451(7) 1.35115(17) 0.52233(4) 0.0273(2) Uani 1 1 d . . .
C17 C 0.23680(6) 0.70457(16) 0.41229(4) 0.01492(19) Uani 1 1 d . . .
H17A H 0.2395 0.6998 0.4532 0.018 Uiso 1 1 calc R . .
H17B H 0.2285 0.5571 0.3982 0.018 Uiso 1 1 calc R . .
N18 N 0.31726(5) 0.79565(15) 0.39198(4) 0.01945(19) Uani 1 1 d . . .
N19 N 0.38340(5) 0.72243(14) 0.41463(3) 0.01621(18) Uani 1 1 d . . .
N20 N 0.44791(6) 0.66968(16) 0.43280(4) 0.0214(2) Uani 1 1 d . . .

loop_
_atom_site_aniso_label
_atom_site_aniso_U_11
_atom_site_aniso_U_22
_atom_site_aniso_U_33
_atom_site_aniso_U_23
_atom_site_aniso_U_13
_atom_site_aniso_U_12
C1 0.0146(4) 0.0120(4) 0.0123(4) 0.0013(3) -0.0005(3) 0.0016(3)
N2 0.0133(4) 0.0153(4) 0.0135(4) 0.0002(3) 0.0002(3) 0.0030(3)
C3 0.0148(4) 0.0114(4) 0.0147(4) -0.0008(3) -0.0010(3) -0.0018(3)
O4 0.0137(3) 0.0198(4) 0.0162(3) -0.0018(3) -0.0017(3) 0.0033(3)
N5 0.0137(4) 0.0180(4) 0.0143(4) 0.0000(3) -0.0009(3) 0.0025(3)
N6 0.0172(4) 0.0142(4) 0.0167(4) 0.0010(3) 0.0024(3) -0.0010(3)
O7 0.0267(4) 0.0263(4) 0.0139(3) 0.0022(3) 0.0034(3) 0.0003(3)
O8 0.0186(4) 0.0268(4) 0.0216(4) 0.0019(3) 0.0015(3) 0.0081(3)
C9 0.0156(4) 0.0136(5) 0.0197(5) 0.0017(4) 0.0013(3) 0.0007(4)
N10 0.0180(4) 0.0138(4) 0.0323(5) 0.0010(4) -0.0049(4) 0.0006(3)
N11 0.0181(4) 0.0134(4) 0.0259(5) 0.0006(3) 0.0028(3) 0.0011(3)
N12 0.0314(5) 0.0254(5) 0.0356(6) -0.0062(4) -0.0088(4) 0.0040(4)
C13 0.0185(4) 0.0125(4) 0.0143(4) 0.0006(3) -0.0010(3) 0.0019(4)
N14 0.0264(5) 0.0172(4) 0.0151(4) -0.0015(3) -0.0016(3) 0.0066(4)
N15 0.0175(4) 0.0189(4) 0.0175(4) -0.0014(3) -0.0012(3) -0.0002(3)
N16 0.0296(5) 0.0262(5) 0.0260(5) -0.0076(4) 0.0019(4) 0.0051(4)
C17 0.0139(4) 0.0136(4) 0.0172(4) 0.0018(3) -0.0007(3) 0.0018(3)
N18 0.0137(4) 0.0195(4) 0.0249(4) 0.0063(4) -0.0025(3) 0.0017(3)
N19 0.0164(4) 0.0141(4) 0.0181(4) -0.0008(3) 0.0009(3) 0.0003(3)
N20 0.0154(4) 0.0229(5) 0.0257(5) 0.0017(4) -0.0007(3) 0.0025(3)

loop_
_atom_type_symbol
_atom_type_description
_atom_type_scat_dispersion_real
_atom_type_scat_dispersion_imag
_atom_type_scat_source
C C 0.0033 0.0016 'International Tables Vol C Tables 4.2.6.8 and 6.1.1.4'
H H 0.0000 0.0000 'International Tables Vol C Tables 4.2.6.8 and 6.1.1.4'
N N 0.0061 0.0033 'International Tables Vol C Tables 4.2.6.8 and 6.1.1.4'
O O 0.0106 0.0060 'International Tables Vol C Tables 4.2.6.8 and 6.1.1.4'

loop_
_geom_angle_atom_site_label_1
_geom_angle_atom_site_label_2
_geom_angle_atom_site_label_3
_geom_angle
_geom_angle_site_symmetry_1
_geom_angle_site_symmetry_3
_geom_angle_publ_flag
N2 C1 C17 106.58(8) . . ?
N2 C1 C13 107.45(8) . . ?
C17 C1 C13 111.49(8) . . ?
N2 C1 C9 112.01(8) . . ?
C17 C1 C9 108.02(8) . . ?
C13 C1 C9 111.22(8) . . ?
C3 N2 C1 122.90(8) . . ?
C3 N2 H2 118.5 . . ?
C1 N2 H2 118.5 . . ?
O4 C3 N2 125.27(9) . . ?
O4 C3 N5 115.58(8) . . ?
N2 C3 N5 119.14(9) . . ?
N6 N5 C3 128.24(8) . . ?
N6 N5 H5 115.9 . . ?
C3 N5 H5 115.9 . . ?
O7 N6 O8 125.24(9) . . ?
O7 N6 N5 115.22(8) . . ?
O8 N6 N5 119.52(8) . . ?
N10 C9 C1 110.51(8) . . ?
N10 C9 H9A 109.5 . . ?
C1 C9 H9A 109.5 . . ?
N10 C9 H9B 109.5 . . ?
C1 C9 H9B 109.5 . . ?
H9A C9 H9B 108.1 . . ?
N11 N10 C9 115.30(9) . . ?
N12 N11 N10 172.44(11) . . ?
N14 C13 C1 109.25(8) . . ?
N14 C13 H13A 109.8 . . ?
C1 C13 H13A 109.8 . . ?
N14 C13 H13B 109.8 . . ?
C1 C13 H13B 109.8 . . ?
H13A C13 H13B 108.3 . . ?
N15 N14 C13 114.30(8) . . ?
N16 N15 N14 173.13(11) . . ?
N18 C17 C1 107.96(8) . . ?
N18 C17 H17A 110.1 . . ?
C1 C17 H17A 110.1 . . ?
N18 C17 H17B 110.1 . . ?
C1 C17 H17B 110.1 . . ?
H17A C17 H17B 108.4 . . ?
N19 N18 C17 114.43(8) . . ?
N20 N19 N18 173.60(11) . . ?

loop_
_geom_bond_atom_site_label_1
_geom_bond_atom_site_label_2
_geom_bond_distance
_geom_bond_site_symmetry_2
_geom_bond_publ_flag
C1 N2 1.4720(12) . ?
C1 C17 1.5271(13) . ?
C1 C13 1.5347(14) . ?
C1 C9 1.5411(13) . ?
N2 C3 1.3321(12) . ?
N2 H2 0.8800 . ?
C3 O4 1.2320(12) . ?
C3 N5 1.4093(12) . ?
N5 N6 1.3689(12) . ?
N5 H5 0.8800 . ?
N6 O7 1.2242(11) . ?
N6 O8 1.2300(11) . ?
C9 N10 1.4800(14) . ?
C9 H9A 0.9900 . ?
C9 H9B 0.9900 . ?
N10 N11 1.2386(13) . ?
N11 N12 1.1293(14) . ?
C13 N14 1.4872(12) . ?
C13 H13A 0.9900 . ?
C13 H13B 0.9900 . ?
N14 N15 1.2382(13) . ?
N15 N16 1.1315(13) . ?
C17 N18 1.4823(13) . ?
C17 H17A 0.9900 . ?
C17 H17B 0.9900 . ?
N18 N19 1.2360(12) . ?
N19 N20 1.1305(12) . ?

loop_
_geom_hbond_atom_site_label_D
_geom_hbond_atom_site_label_H
_geom_hbond_atom_site_label_A
_geom_hbond_distance_DH
_geom_hbond_distance_HA
_geom_hbond_distance_DA
_geom_hbond_angle_DHA
_geom_hbond_site_symmetry_A
N2 H2 O8 0.88 2.01 2.6728(11) 130.9 .
N5 H5 O4 0.88 1.98 2.7655(11) 147.6 2

loop_
_geom_torsion_atom_site_label_1
_geom_torsion_atom_site_label_2
_geom_torsion_atom_site_label_3
_geom_torsion_atom_site_label_4
_geom_torsion
_geom_torsion_site_symmetry_1
_geom_torsion_site_symmetry_2
_geom_torsion_site_symmetry_3
_geom_torsion_site_symmetry_4
_geom_torsion_publ_flag
C17 C1 N2 C3 169.98(9) . . . . ?
C13 C1 N2 C3 -70.39(11) . . . . ?
C9 C1 N2 C3 52.05(12) . . . . ?
C1 N2 C3 O4 0.30(16) . . . . ?
C1 N2 C3 N5 -178.43(9) . . . . ?
O4 C3 N5 N6 -172.14(9) . . . . ?
N2 C3 N5 N6 6.71(15) . . . . ?
C3 N5 N6 O7 168.85(9) . . . . ?
C3 N5 N6 O8 -12.32(15) . . . . ?
N2 C1 C9 N10 53.60(10) . . . . ?
C17 C1 C9 N10 -63.48(10) . . . . ?
C13 C1 C9 N10 173.86(8) . . . . ?
C1 C9 N10 N11 -108.49(10) . . . . ?
C9 N10 N11 N12 -172.3(8) . . . . ?
N2 C1 C13 N14 -177.07(7) . . . . ?
C17 C1 C13 N14 -60.62(10) . . . . ?
C9 C1 C13 N14 60.01(10) . . . . ?
C1 C13 N14 N15 -145.45(9) . . . . ?
C13 N14 N15 N16 -178(80) . . . . ?
N2 C1 C17 N18 54.35(10) . . . . ?
C13 C1 C17 N18 -62.62(10) . . . . ?
C9 C1 C17 N18 174.89(8) . . . . ?
C1 C17 N18 N19 166.05(9) . . . . ?
C17 N18 N19 N20 -172.0(9) . . . . ?
